data_7033413
loop_
_publ_author_name
'Doistau, Benjamin'
'Rossi-Gendron, Caroline'
'Tron, Arnaud'
'McClenaghan, Nathan D.'
'Chamoreau, Lise-Marie'
'Hasenknopf, Bernold'
'Vives, Guillaume'

_publ_section_title
;
 Switchable platinum-based tweezers with Pt-Pt bonding and selective
 luminescence quenching.
;
_journal_issue 18
_journal_name_full 'Dalton transactions (Cambridge, England : 2003)'
_journal_page_first 8543
_journal_page_last 8551
_journal_paper_doi 10.1039/c4dt03230f
_journal_volume 44
_journal_year 2015
_chemical_formula_moiety 'C90 H66 Cl2 N7 O4 Pt2 Zn, 3.5 (C2 H3 N)'
_chemical_formula_sum 'C90 H76.5 Cl2 N10.5 O4 Pt2 Zn'
_chemical_formula_weight 1895.56
_chemical_name_systematic
;
 ?
;
_space_group_crystal_system triclinic
_space_group_IT_number 2
_space_group_name_Hall '-P 1'
_space_group_name_H-M_alt 'P -1'
_symmetry_space_group_name_Hall '-P 1'
_symmetry_space_group_name_H-M 'P -1'
_atom_sites_solution_hydrogens geom
_atom_sites_solution_primary direct
_atom_sites_solution_secondary difmap
_audit_creation_method SHELXL-2013
_audit_update_record
;
2014-10-06 deposited with the CCDC.
2014-12-16 downloaded from the CCDC.
;
_cell_angle_alpha 65.543(2)
_cell_angle_beta 89.942(2)
_cell_angle_gamma 88.527(2)
_cell_formula_units_Z 2
_cell_length_a 15.2042(4)
_cell_length_b 17.3084(4)
_cell_length_c 17.7406(4)
_cell_measurement_reflns_used 23983
_cell_measurement_temperature 100(2)
_cell_measurement_theta_max 30
_cell_measurement_theta_min 2.16
_cell_volume 4248.08(19)
_computing_cell_refinement 'CrysAlisPro, Agilent Technologies, v1.171.37.34'
_computing_data_reduction 'CrysAlisPro, Agilent Technologies, v1.171.37.34'
_computing_molecular_graphics 'DIAMOND (Brandenburg, 2006)'
_computing_publication_material 'WinGX publication routines (Farrugia, 2012)'
_computing_structure_refinement 'SHELXL-2013 (Sheldrick, 2013)'
_computing_structure_solution 'SHELXS-97 (Sheldrick, 2008)'
_diffrn_ambient_temperature 100(2)
_diffrn_detector 'CCD plate'
_diffrn_detector_type Atlas
_diffrn_measured_fraction_theta_full 0.968
_diffrn_measured_fraction_theta_max 0.959
_diffrn_measurement_device 'four-circle diffractometer'
_diffrn_measurement_device_type 'Xcalibur, Atlas'
_diffrn_measurement_method '\w and \p scans'
_diffrn_radiation_probe x-ray
_diffrn_radiation_type synchrotron
_diffrn_radiation_wavelength 0.66825
_diffrn_reflns_av_unetI/netI 0.1145
_diffrn_reflns_Laue_measured_fraction_full 0.968
_diffrn_reflns_Laue_measured_fraction_max 0.959
_diffrn_reflns_limit_h_max 18
_diffrn_reflns_limit_h_min -18
_diffrn_reflns_limit_k_max 21
_diffrn_reflns_limit_k_min -21
_diffrn_reflns_limit_l_max 21
_diffrn_reflns_limit_l_min -22
_diffrn_reflns_number 38348
_diffrn_reflns_point_group_measured_fraction_full 0.968
_diffrn_reflns_point_group_measured_fraction_max 0.959
_diffrn_reflns_theta_full 23.638
_diffrn_reflns_theta_max 24.706
_diffrn_reflns_theta_min 2.171
_diffrn_source synchrotron
_exptl_absorpt_coefficient_mu 3.125
_exptl_absorpt_correction_T_max 1
_exptl_absorpt_correction_T_min 0.792
_exptl_absorpt_correction_type multi-scan
_exptl_absorpt_process_details
;
CrysAlisPro, Agilent Technologies,
Version 1.171.37.34 (release 22-05-2014 CrysAlis171 .NET)
(compiled May 22 2014,16:03:01)
Empirical absorption correction using spherical harmonics,
 implemented in SCALE3 ABSPACK scaling algorithm.
;
_exptl_crystal_colour red
_exptl_crystal_density_diffrn 1.482
_exptl_crystal_density_method 'not measured'
_exptl_crystal_description plate-like
_exptl_crystal_F_000 1884
_exptl_crystal_size_max 0.12
_exptl_crystal_size_mid 0.09
_exptl_crystal_size_min 0.02
_refine_diff_density_max 5.258
_refine_diff_density_min -3.910
_refine_diff_density_rms 0.197
_refine_ls_extinction_method none
_refine_ls_goodness_of_fit_ref 1.028
_refine_ls_hydrogen_treatment constr
_refine_ls_matrix_type full
_refine_ls_number_parameters 1014
_refine_ls_number_reflns 38348
_refine_ls_number_restraints 168
_refine_ls_restrained_S_all 1.028
_refine_ls_R_factor_all 0.1520
_refine_ls_R_factor_gt 0.0919
_refine_ls_shift/su_max 0.014
_refine_ls_shift/su_mean 0.000
_refine_ls_structure_factor_coef Fsqd
_refine_ls_weighting_details 'w=1/[\s^2^(Fo^2^)+(0.1474P)^2^] where P=(Fo^2^+2Fc^2^)/3'
_refine_ls_weighting_scheme calc
_refine_ls_wR_factor_gt 0.2324
_refine_ls_wR_factor_ref 0.2550
_reflns_Friedel_coverage 0.000
_reflns_number_gt 19740
_reflns_number_total 38348
_reflns_threshold_expression 'I > 2\s(I)'
_cod_data_source_file c4dt03230f2.cif
_cod_data_source_block shelx
_cod_depositor_comments 'Adding full bibliography for 7033413.cif.'
_cod_original_formula_sum 'C90 H76.50 Cl2 N10.50 O4 Pt2 Zn'
_cod_database_code 7033413
_shelx_space_group_comment
;
The symmetry employed for this shelxl refinement is uniquely defined
by the following loop, which should always be used as a source of
symmetry information in preference to the above space-group names.
They are only intended as comments.
;
_shelxl_version_number 2013-4

loop_
_space_group_symop_operation_xyz
'x, y, z'
'-x, -y, -z'

loop_
_atom_site_label
_atom_site_type_symbol
_atom_site_fract_x
_atom_site_fract_y
_atom_site_fract_z
_atom_site_U_iso_or_equiv
_atom_site_adp_type
_atom_site_occupancy
_atom_site_site_symmetry_order
_atom_site_calc_flag
_atom_site_refinement_flags_posn
_atom_site_refinement_flags_adp
_atom_site_refinement_flags_occupancy
_atom_site_disorder_assembly
_atom_site_disorder_group
Pt1 Pt 0.27030(3) 0.47856(3) 0.16767(3) 0.04422(18) Uani 1 1 d . . . . .
Pt2 Pt 0.08921(3) 0.46667(3) 0.05337(3) 0.05049(19) Uani 1 1 d . . . . .
Zn1 Zn 0.45281(10) 0.82727(9) -0.28194(10) 0.0552(4) Uani 1 1 d . . . . .
Cl1 Cl 0.4965(2) 0.76910(19) -0.1493(2) 0.0548(8) Uani 1 1 d . . . . .
Cl2 Cl 0.3238(2) 0.7881(2) -0.3151(2) 0.0630(9) Uani 1 1 d . . . . .
O1 O 0.2348(6) 0.5676(6) 0.2069(6) 0.057(2) Uani 1 1 d . . . . .
O2 O 0.2036(6) 0.3981(6) 0.2638(6) 0.054(2) Uani 1 1 d . . . . .
O3 O 0.0243(6) 0.3829(6) 0.1488(6) 0.056(2) Uani 1 1 d . . . . .
O4 O 0.1122(6) 0.3701(5) 0.0224(6) 0.054(2) Uani 1 1 d . . . . .
N1 N 0.3356(6) 0.5561(6) 0.0727(6) 0.042(2) Uani 1 1 d . . . . .
N2 N 0.3074(6) 0.3940(5) 0.1266(6) 0.037(2) Uani 1 1 d . . . . .
N3 N 0.5440(7) 0.7551(8) -0.3344(6) 0.053(3) Uani 1 1 d . . . . .
N4 N 0.5300(8) 0.9204(8) -0.3683(8) 0.069(3) Uani 1 1 d . . . . .
N5 N 0.4069(9) 0.9549(7) -0.2824(8) 0.070(3) Uani 1 1 d . . . . .
N6 N 0.0694(7) 0.5628(7) 0.0827(7) 0.049(3) Uani 1 1 d . . . . .
N7 N 0.1523(7) 0.5516(7) -0.0398(6) 0.049(2) Uani 1 1 d . . . . .
C1 C 0.2605(9) 0.6459(9) 0.1706(9) 0.055(3) Uani 1 1 d . . . . .
C2 C 0.2262(11) 0.7023(10) 0.2039(10) 0.070(4) Uani 1 1 d . . . . .
H2 H 0.1856 0.6824 0.2481 0.084 Uiso 1 1 calc R U . . .
C3 C 0.2517(12) 0.7866(10) 0.1720(11) 0.075(5) Uani 1 1 d . . . . .
H3 H 0.2275 0.8235 0.1945 0.090 Uiso 1 1 calc R U . . .
C4 C 0.3122(10) 0.8179(10) 0.1075(11) 0.068(4) Uani 1 1 d . . . . .
C5 C 0.3427(10) 0.7659(8) 0.0739(9) 0.056(3) Uani 1 1 d . . . . .
H5 H 0.3813 0.7877 0.0281 0.067 Uiso 1 1 calc R U . . .
C6 C 0.3192(9) 0.6795(8) 0.1044(8) 0.049(3) Uani 1 1 d . . . . .
C7 C 0.3369(12) 0.9060(10) 0.0807(12) 0.076(5) Uani 1 1 d . . . . .
C8 C 0.3563(13) 0.9768(12) 0.0633(14) 0.090(6) Uani 1 1 d . . . . .
C9 C 0.3835(17) 1.0628(15) 0.051(2) 0.127(9) Uani 1 1 d . U . . .
C10 C 0.311(2) 1.1042(15) 0.081(2) 0.155(12) Uani 1 1 d . U . . .
H10A H 0.2543 1.0979 0.0581 0.232 Uiso 1 1 calc R U . . .
H10B H 0.3225 1.1646 0.0632 0.232 Uiso 1 1 calc R U . . .
H10C H 0.3088 1.0767 0.1418 0.232 Uiso 1 1 calc R U . . .
C11 C 0.391(2) 1.1166(16) -0.045(2) 0.174(14) Uani 1 1 d . U . . .
H11A H 0.4513 1.1121 -0.0628 0.261 Uiso 1 1 calc R U . . .
H11B H 0.3757 1.1762 -0.0587 0.261 Uiso 1 1 calc R U . . .
H11C H 0.3504 1.0949 -0.0745 0.261 Uiso 1 1 calc R U . . .
C12 C 0.4757(18) 1.0580(17) 0.092(2) 0.141(10) Uani 1 1 d . U . . .
H12A H 0.4705 1.0318 0.1519 0.212 Uiso 1 1 calc R U . . .
H12B H 0.4981 1.1154 0.0737 0.212 Uiso 1 1 calc R U . . .
H12C H 0.5165 1.0237 0.0742 0.212 Uiso 1 1 calc R U . . .
C13 C 0.3512(8) 0.6339(8) 0.0572(8) 0.048(3) Uani 1 1 d . . . . .
H13 H 0.3867 0.6640 0.0107 0.058 Uiso 1 1 calc R U . . .
C14 C 0.2906(8) 0.3131(8) 0.1643(8) 0.048(3) Uani 1 1 d . . . . .
H14 H 0.3150 0.2773 0.1405 0.058 Uiso 1 1 calc R U . . .
C15 C 0.2398(8) 0.2728(8) 0.2371(9) 0.050(3) Uani 1 1 d . . . . .
C16 C 0.2303(9) 0.1856(9) 0.2669(9) 0.055(3) Uani 1 1 d . . . . .
H16 H 0.2604 0.1562 0.2393 0.066 Uiso 1 1 calc R U . . .
C17 C 0.1803(9) 0.1398(9) 0.3335(10) 0.063(4) Uani 1 1 d . . . . .
C18 C 0.1386(9) 0.1831(10) 0.3760(9) 0.060(3) Uani 1 1 d . . . . .
H18 H 0.1036 0.1526 0.4229 0.073 Uiso 1 1 calc R U . . .
C19 C 0.1476(9) 0.2685(9) 0.3507(9) 0.058(3) Uani 1 1 d . . . . .
H19 H 0.1172 0.2958 0.3802 0.069 Uiso 1 1 calc R U . . .
C20 C 0.1999(8) 0.3184(8) 0.2830(8) 0.049(3) Uani 1 1 d . . . . .
C21 C 0.1671(11) 0.0498(10) 0.3570(10) 0.069(4) Uani 1 1 d . . . . .
C22 C 0.1551(13) -0.0226(11) 0.3737(12) 0.083(5) Uani 1 1 d . U . . .
C23 C 0.1363(15) -0.1109(11) 0.3902(13) 0.101(6) Uani 1 1 d D U . . .
C24A C 0.106(4) -0.118(2) 0.313(2) 0.137(17) Uani 0.65(3) 1 d D U P A 1
H24A H 0.0468 -0.0938 0.2985 0.205 Uiso 0.65(3) 1 calc R U P A 1
H24B H 0.1063 -0.1785 0.3232 0.205 Uiso 0.65(3) 1 calc R U P A 1
H24C H 0.1465 -0.0881 0.2681 0.205 Uiso 0.65(3) 1 calc R U P A 1
C25A C 0.056(3) -0.144(2) 0.447(3) 0.142(17) Uani 0.65(3) 1 d D U P A 1
H25A H 0.0588 -0.1267 0.4931 0.213 Uiso 0.65(3) 1 calc R U P A 1
H25B H 0.0560 -0.2066 0.4699 0.213 Uiso 0.65(3) 1 calc R U P A 1
H25C H 0.0013 -0.1213 0.4155 0.213 Uiso 0.65(3) 1 calc R U P A 1
C26A C 0.202(3) -0.172(2) 0.451(3) 0.127(14) Uani 0.65(3) 1 d D U P A 1
H26A H 0.2613 -0.1592 0.4277 0.191 Uiso 0.65(3) 1 calc R U P A 1
H26B H 0.1880 -0.2299 0.4609 0.191 Uiso 0.65(3) 1 calc R U P A 1
H26C H 0.1998 -0.1649 0.5029 0.191 Uiso 0.65(3) 1 calc R U P A 1
C24B C 0.216(3) -0.136(3) 0.352(5) 0.115(19) Uani 0.35(3) 1 d D U P A 2
H24D H 0.2160 -0.1014 0.2919 0.173 Uiso 0.35(3) 1 calc R U P A 2
H24E H 0.2144 -0.1959 0.3630 0.173 Uiso 0.35(3) 1 calc R U P A 2
H24F H 0.2704 -0.1254 0.3761 0.173 Uiso 0.35(3) 1 calc R U P A 2
C25B C 0.038(3) -0.107(5) 0.371(8) 0.17(3) Uani 0.35(3) 1 d D U P A 2
H25D H 0.0180 -0.0480 0.3399 0.249 Uiso 0.35(3) 1 calc R U P A 2
H25E H 0.0049 -0.1322 0.4225 0.249 Uiso 0.35(3) 1 calc R U P A 2
H25F H 0.0268 -0.1391 0.3373 0.249 Uiso 0.35(3) 1 calc R U P A 2
C26B C 0.148(6) -0.174(4) 0.479(3) 0.12(2) Uani 0.35(3) 1 d D U P A 2
H26D H 0.2012 -0.1601 0.5026 0.181 Uiso 0.35(3) 1 calc R U P A 2
H26E H 0.1546 -0.2312 0.4821 0.181 Uiso 0.35(3) 1 calc R U P A 2
H26F H 0.0969 -0.1701 0.5113 0.181 Uiso 0.35(3) 1 calc R U P A 2
C27 C 0.3658(8) 0.5166(7) 0.0191(7) 0.041(3) Uani 1 1 d . . . . .
C28 C 0.3525(7) 0.4298(7) 0.0505(8) 0.043(3) Uani 1 1 d . . . . .
C29 C 0.3820(7) 0.3863(7) 0.0033(8) 0.045(3) Uani 1 1 d . . . . .
H29 H 0.3739 0.3269 0.0232 0.054 Uiso 1 1 calc R U . . .
C30 C 0.4219(8) 0.4282(8) -0.0701(8) 0.045(3) Uani 1 1 d . . . . .
H30 H 0.4427 0.3973 -0.1004 0.054 Uiso 1 1 calc R U . . .
C31 C 0.4331(8) 0.5167(8) -0.1027(8) 0.045(3) Uani 1 1 d . . . . .
C32 C 0.4049(8) 0.5602(7) -0.0548(8) 0.044(3) Uani 1 1 d . . . . .
H32 H 0.4131 0.6195 -0.0741 0.053 Uiso 1 1 calc R U . . .
C33 C 0.4728(8) 0.5663(8) -0.1797(9) 0.049(3) Uani 1 1 d . . . . .
C34 C 0.5029(9) 0.6151(9) -0.2432(9) 0.054(3) Uani 1 1 d . . . . .
C35 C 0.5516(8) 0.6716(10) -0.3144(9) 0.058(3) Uani 1 1 d . . . . .
C36 C 0.6043(10) 0.6373(12) -0.3581(10) 0.068(4) Uani 1 1 d . . . . .
H36 H 0.6076 0.5778 -0.3430 0.081 Uiso 1 1 calc R U . . .
C37 C 0.6509(11) 0.6923(15) -0.4232(11) 0.081(5) Uani 1 1 d . . . . .
H37 H 0.6878 0.6708 -0.4538 0.097 Uiso 1 1 calc R U . . .
C38 C 0.6452(11) 0.7762(15) -0.4445(10) 0.081(5) Uani 1 1 d . . . . .
H38 H 0.6765 0.8137 -0.4912 0.097 Uiso 1 1 calc R U . . .
C39 C 0.5927(10) 0.8095(12) -0.3979(9) 0.067(4) Uani 1 1 d . . . . .
C40 C 0.5878(11) 0.8979(11) -0.4149(9) 0.069(4) Uani 1 1 d . . . . .
C41 C 0.6401(12) 0.9599(15) -0.4721(11) 0.091(6) Uani 1 1 d . . . . .
H41 H 0.6832 0.9440 -0.5022 0.110 Uiso 1 1 calc R U . . .
C42 C 0.6300(15) 1.0423(14) -0.4850(14) 0.106(7) Uani 1 1 d . U . . .
H42 H 0.6629 1.0847 -0.5266 0.128 Uiso 1 1 calc R U . . .
C43 C 0.5721(14) 1.0636(13) -0.4379(13) 0.096(6) Uani 1 1 d . U . . .
H43 H 0.5663 1.1208 -0.4444 0.116 Uiso 1 1 calc R U . . .
C44 C 0.5219(11) 1.0020(10) -0.3806(12) 0.083(6) Uani 1 1 d . . . . .
C45 C 0.4554(13) 1.0198(10) -0.3308(12) 0.082(5) Uani 1 1 d . . . . .
C46 C 0.4413(16) 1.1011(11) -0.3342(19) 0.126(9) Uani 1 1 d . . . . .
H46 H 0.4755 1.1472 -0.3692 0.151 Uiso 1 1 calc R U . . .
C47 C 0.378(2) 1.1127(13) -0.286(3) 0.169(15) Uani 1 1 d . . . . .
H47 H 0.3667 1.1680 -0.2888 0.203 Uiso 1 1 calc R U . . .
C48 C 0.3284(16) 1.0469(12) -0.234(2) 0.132(10) Uani 1 1 d . . . . .
H48 H 0.2851 1.0546 -0.1987 0.159 Uiso 1 1 calc R U . . .
C49 C 0.3458(12) 0.9675(10) -0.2352(13) 0.080(5) Uani 1 1 d . . . . .
C50 C 0.2936(11) 0.8979(10) -0.1827(12) 0.073(4) Uani 1 1 d . . . . .
C51 C 0.2461(10) 0.8444(9) -0.1381(10) 0.063(4) Uani 1 1 d . . . . .
C52 C 0.1937(9) 0.7771(9) -0.0855(10) 0.062(4) Uani 1 1 d . . . . .
C53 C 0.1445(9) 0.7848(9) -0.0233(10) 0.059(3) Uani 1 1 d . . . . .
H53 H 0.1421 0.8374 -0.0183 0.071 Uiso 1 1 calc R U . . .
C54 C 0.0983(10) 0.7165(9) 0.0322(9) 0.059(3) Uani 1 1 d . . . . .
H54 H 0.0621 0.7225 0.0733 0.071 Uiso 1 1 calc R U . . .
C55 C 0.1063(9) 0.6400(8) 0.0261(8) 0.051(3) Uani 1 1 d . . . . .
C56 C 0.1520(8) 0.6319(8) -0.0408(8) 0.050(3) Uani 1 1 d . . . . .
C57 C 0.1977(9) 0.7010(8) -0.0955(8) 0.054(3) Uani 1 1 d . . . . .
H57 H 0.2311 0.6966 -0.1389 0.065 Uiso 1 1 calc R U . . .
C58 C 0.0319(9) 0.5576(10) 0.1512(8) 0.056(3) Uani 1 1 d . . . . .
C59 C -0.0063(9) 0.4825(9) 0.2119(8) 0.053(3) Uani 1 1 d . . . . .
C60 C -0.0454(9) 0.4912(11) 0.2797(10) 0.063(4) Uani 1 1 d . . . . .
H60 H -0.0434 0.5449 0.2821 0.076 Uiso 1 1 calc R U . . .
C61 C -0.0858(9) 0.4277(11) 0.3419(10) 0.067(4) Uani 1 1 d . . . . .
C62 C -0.0932(10) 0.3504(11) 0.3336(10) 0.071(4) Uani 1 1 d . . . . .
H62 H -0.1251 0.3059 0.3739 0.085 Uiso 1 1 calc R U . . .
C63 C -0.0569(10) 0.3383(10) 0.2711(9) 0.066(4) Uani 1 1 d . . . . .
H63 H -0.0621 0.2846 0.2691 0.079 Uiso 1 1 calc R U . . .
C64 C -0.0104(9) 0.4028(10) 0.2070(10) 0.066(4) Uani 1 1 d . . . . .
C65 C -0.1182(10) 0.4404(11) 0.4116(10) 0.066(4) Uani 1 1 d . . . . .
C66 C -0.1384(10) 0.4531(11) 0.4700(11) 0.070(4) Uani 1 1 d . . . . .
C67 C -0.1591(11) 0.4695(13) 0.5445(11) 0.077(5) Uani 1 1 d . . . . .
C68 C -0.0925(12) 0.4216(15) 0.6104(12) 0.094(6) Uani 1 1 d . . . . .
H68A H -0.0822 0.3649 0.6118 0.141 Uiso 1 1 calc R U . . .
H68B H -0.1144 0.4164 0.6642 0.141 Uiso 1 1 calc R U . . .
H68C H -0.0372 0.4522 0.5983 0.141 Uiso 1 1 calc R U . . .
C69 C -0.2522(11) 0.4400(15) 0.5730(11) 0.087(5) Uani 1 1 d . . . . .
H69A H -0.2942 0.4698 0.5277 0.131 Uiso 1 1 calc R U . . .
H69B H -0.2672 0.4525 0.6206 0.131 Uiso 1 1 calc R U . . .
H69C H -0.2549 0.3787 0.5891 0.131 Uiso 1 1 calc R U . . .
C70 C -0.1505(18) 0.5647(15) 0.5230(16) 0.122(9) Uani 1 1 d . . . . .
H70A H -0.0892 0.5808 0.5091 0.183 Uiso 1 1 calc R U . . .
H70B H -0.1680 0.5761 0.5706 0.183 Uiso 1 1 calc R U . . .
H70C H -0.1886 0.5979 0.4754 0.183 Uiso 1 1 calc R U . . .
C71 C 0.1880(9) 0.5334(9) -0.0985(9) 0.056(3) Uani 1 1 d . . . . .
H71 H 0.2124 0.5794 -0.1438 0.067 Uiso 1 1 calc R U . . .
C72 C 0.1940(9) 0.4532(9) -0.1015(9) 0.056(3) Uani 1 1 d . . . . .
C73 C 0.2445(9) 0.4495(10) -0.1672(9) 0.058(3) Uani 1 1 d . . . . .
H73 H 0.2670 0.5007 -0.2074 0.070 Uiso 1 1 calc R U . . .
C74 C 0.2620(9) 0.3759(10) -0.1750(9) 0.061(4) Uani 1 1 d . . . . .
C75 C 0.2222(11) 0.3016(10) -0.1197(11) 0.071(4) Uani 1 1 d . . . . .
H75 H 0.2308 0.2503 -0.1265 0.085 Uiso 1 1 calc R U . . .
C76 C 0.1719(11) 0.3020(10) -0.0568(11) 0.071(4) Uani 1 1 d . . . . .
H76 H 0.1456 0.2508 -0.0206 0.086 Uiso 1 1 calc R U . . .
C77 C 0.1571(9) 0.3779(9) -0.0433(9) 0.054(3) Uani 1 1 d . . . . .
C78 C 0.3251(10) 0.3724(10) -0.2360(10) 0.067(4) Uani 1 1 d . . . . .
C79 C 0.3817(10) 0.3684(10) -0.2799(10) 0.066(4) Uani 1 1 d . U . . .
C80 C 0.4567(11) 0.3640(11) -0.3305(12) 0.080(4) Uani 1 1 d D U . . .
C81 C 0.504(2) 0.4480(16) -0.364(2) 0.157(10) Uani 1 1 d D U . . .
H81A H 0.5538 0.4447 -0.3976 0.236 Uiso 1 1 calc R U . . .
H81B H 0.5253 0.4596 -0.3176 0.236 Uiso 1 1 calc R U . . .
H81C H 0.4630 0.4938 -0.3981 0.236 Uiso 1 1 calc R U . . .
C82 C 0.4220(16) 0.3530(15) -0.4036(13) 0.105(6) Uani 1 1 d . U . . .
H82A H 0.3887 0.4044 -0.4393 0.158 Uiso 1 1 calc R U . . .
H82B H 0.3834 0.3043 -0.3850 0.158 Uiso 1 1 calc R U . . .
H82C H 0.4711 0.3431 -0.4346 0.158 Uiso 1 1 calc R U . . .
C83 C 0.5171(14) 0.2900(16) -0.2830(13) 0.107(7) Uani 1 1 d . . . . .
H83A H 0.5446 0.2986 -0.2372 0.161 Uiso 1 1 calc R U . . .
H83B H 0.5628 0.2851 -0.3198 0.161 Uiso 1 1 calc R U . . .
H83C H 0.4834 0.2379 -0.2608 0.161 Uiso 1 1 calc R U . . .
N8 N 0.0329(14) 0.1964(13) 0.1649(15) 0.122(7) Uani 1 1 d D U . . .
C84 C 0.0450(19) 0.130(2) 0.1441(19) 0.147(12) Uani 1 1 d D U . . .
C85 C 0.066(3) 0.078(2) 0.109(3) 0.24(2) Uani 1 1 d D U . . .
H85A H 0.0666 0.1093 0.0488 0.355 Uiso 1 1 calc R U . . .
H85B H 0.0230 0.0328 0.1243 0.355 Uiso 1 1 calc R U . . .
H85C H 0.1248 0.0521 0.1286 0.355 Uiso 1 1 calc R U . . .
N9 N 0.4139(13) 0.7244(10) -0.5058(11) 0.096(5) Uani 1 1 d . . . . .
C86 C 0.3789(11) 0.6792(9) -0.4514(11) 0.067(4) Uani 1 1 d . . . . .
C87 C 0.3295(11) 0.6226(10) -0.3835(11) 0.071(4) Uani 1 1 d . . . . .
H87A H 0.2907 0.5901 -0.4028 0.106 Uiso 1 1 calc R U . . .
H87B H 0.2940 0.6553 -0.3602 0.106 Uiso 1 1 calc R U . . .
H87C H 0.3698 0.5836 -0.3408 0.106 Uiso 1 1 calc R U . . .
N10 N 0.199(2) 1.073(2) -0.4032(16) 0.173(12) Uani 1 1 d . U . . .
C88 C 0.164(2) 1.009(3) -0.377(2) 0.158(12) Uani 1 1 d . U . . .
C89 C 0.119(2) 0.934(3) -0.342(3) 0.23(2) Uani 1 1 d . U . . .
H89A H 0.0931 0.9275 -0.2895 0.345 Uiso 1 1 calc R U . . .
H89B H 0.1593 0.8856 -0.3331 0.345 Uiso 1 1 calc R U . . .
H89C H 0.0714 0.9343 -0.3804 0.345 Uiso 1 1 calc R U . . .
N11 N 0.019(2) 0.265(2) 0.792(2) 0.101(10) Uiso 0.5 1 d D . P . .
C90 C 0.074(3) 0.265(3) 0.749(3) 0.112(14) Uiso 0.5 1 d D . P . .
C91 C 0.146(4) 0.223(5) 0.727(4) 0.18(3) Uiso 0.5 1 d D . P . .
H91A H 0.1730 0.1800 0.7775 0.277 Uiso 0.5 1 calc R U P . .
H91B H 0.1896 0.2653 0.6967 0.277 Uiso 0.5 1 calc R U P . .
H91C H 0.1242 0.1963 0.6921 0.277 Uiso 0.5 1 calc R U P . .

loop_
_atom_site_aniso_label
_atom_site_aniso_U_11
_atom_site_aniso_U_22
_atom_site_aniso_U_33
_atom_site_aniso_U_23
_atom_site_aniso_U_13
_atom_site_aniso_U_12
Pt1 0.0440(3) 0.0422(3) 0.0484(3) -0.0207(2) 0.0023(2) -0.00088(18)
Pt2 0.0448(3) 0.0528(3) 0.0524(4) -0.0202(2) -0.0012(2) -0.0020(2)
Zn1 0.0548(9) 0.0470(8) 0.0515(9) -0.0072(7) 0.0020(7) -0.0150(6)
Cl1 0.0630(19) 0.0436(15) 0.053(2) -0.0152(14) -0.0025(15) -0.0041(13)
Cl2 0.0560(19) 0.0605(19) 0.068(2) -0.0209(17) 0.0059(16) -0.0168(15)
O1 0.067(6) 0.052(5) 0.065(6) -0.039(5) 0.008(5) -0.001(4)
O2 0.056(5) 0.052(5) 0.053(5) -0.021(4) 0.013(4) -0.003(4)
O3 0.048(5) 0.064(6) 0.054(6) -0.023(5) -0.003(4) 0.002(4)
O4 0.060(5) 0.045(5) 0.058(6) -0.023(4) -0.001(4) -0.002(4)
N1 0.041(5) 0.044(5) 0.047(6) -0.025(5) -0.003(4) 0.000(4)
N2 0.045(5) 0.026(4) 0.044(6) -0.018(4) -0.003(4) 0.003(4)
N3 0.049(6) 0.068(7) 0.039(6) -0.019(5) 0.002(5) -0.015(5)
N4 0.057(7) 0.064(8) 0.067(8) -0.007(6) -0.005(6) -0.019(6)
N5 0.066(8) 0.041(6) 0.082(9) -0.006(6) -0.004(7) -0.014(5)
N6 0.054(6) 0.055(6) 0.047(7) -0.031(5) -0.018(5) -0.005(5)
N7 0.040(5) 0.058(6) 0.045(6) -0.019(5) 0.003(4) -0.003(5)
C1 0.058(8) 0.054(7) 0.067(9) -0.039(7) -0.006(7) 0.001(6)
C2 0.077(10) 0.070(9) 0.077(11) -0.045(8) 0.010(8) 0.004(8)
C3 0.093(12) 0.070(9) 0.090(12) -0.061(9) -0.001(10) -0.001(9)
C4 0.063(9) 0.057(8) 0.094(12) -0.042(8) -0.001(8) -0.006(7)
C5 0.064(8) 0.049(7) 0.062(9) -0.031(7) 0.005(7) 0.001(6)
C6 0.053(7) 0.055(7) 0.050(8) -0.031(6) -0.007(6) 0.001(6)
C7 0.084(11) 0.057(9) 0.106(13) -0.054(9) -0.012(10) 0.003(8)
C8 0.082(12) 0.074(11) 0.140(17) -0.070(12) -0.014(11) 0.007(9)
C9 0.102(16) 0.094(15) 0.23(3) -0.113(18) 0.006(18) -0.004(12)
C10 0.15(2) 0.081(14) 0.26(3) -0.096(19) 0.05(2) -0.017(15)
C11 0.19(3) 0.067(14) 0.24(4) -0.038(19) 0.05(3) -0.005(17)
C12 0.12(2) 0.122(19) 0.23(3) -0.12(2) 0.02(2) -0.026(16)
C13 0.049(7) 0.043(6) 0.054(8) -0.022(6) -0.001(6) -0.001(5)
C14 0.040(6) 0.046(6) 0.061(8) -0.025(6) 0.002(5) 0.000(5)
C15 0.041(6) 0.052(7) 0.060(8) -0.025(6) -0.003(6) -0.002(5)
C16 0.044(7) 0.055(7) 0.057(9) -0.015(6) -0.001(6) -0.004(6)
C17 0.049(7) 0.055(8) 0.070(10) -0.012(7) -0.004(7) -0.006(6)
C18 0.054(8) 0.066(9) 0.055(9) -0.018(7) 0.006(6) -0.015(7)
C19 0.051(7) 0.064(8) 0.051(8) -0.016(7) 0.007(6) -0.003(6)
C20 0.046(7) 0.054(7) 0.038(7) -0.010(6) 0.004(5) -0.001(5)
C21 0.063(9) 0.061(9) 0.070(10) -0.014(8) -0.002(7) -0.009(7)
C22 0.080(11) 0.060(9) 0.097(13) -0.021(8) -0.001(9) -0.013(8)
C23 0.114(15) 0.057(8) 0.121(16) -0.025(9) -0.011(12) -0.014(9)
C24A 0.24(5) 0.068(18) 0.10(3) -0.038(18) 0.00(3) -0.06(2)
C25A 0.13(3) 0.07(2) 0.20(4) -0.02(2) 0.04(3) -0.03(2)
C26A 0.11(3) 0.070(19) 0.19(4) -0.04(2) 0.03(3) -0.02(2)
C24B 0.13(3) 0.06(3) 0.17(5) -0.06(3) 0.01(3) -0.044(19)
C25B 0.19(6) 0.09(4) 0.19(6) -0.02(4) -0.02(5) -0.07(4)
C26B 0.11(5) 0.07(3) 0.16(5) -0.03(3) 0.01(4) -0.01(4)
C27 0.045(6) 0.041(6) 0.044(7) -0.026(5) 0.001(5) -0.002(5)
C28 0.036(6) 0.045(6) 0.047(7) -0.018(5) -0.006(5) 0.000(5)
C29 0.038(6) 0.036(6) 0.063(8) -0.021(6) -0.003(5) -0.004(5)
C30 0.043(6) 0.050(7) 0.055(8) -0.035(6) -0.007(6) 0.001(5)
C31 0.039(6) 0.051(7) 0.051(8) -0.026(6) 0.003(5) -0.003(5)
C32 0.044(6) 0.037(6) 0.050(8) -0.017(5) -0.002(5) -0.005(5)
C33 0.044(6) 0.046(7) 0.059(9) -0.025(6) 0.001(6) 0.001(5)
C34 0.047(7) 0.067(8) 0.057(9) -0.034(7) 0.006(6) -0.008(6)
C35 0.040(6) 0.086(10) 0.053(9) -0.034(8) 0.001(6) -0.012(6)
C36 0.059(9) 0.088(11) 0.060(10) -0.035(8) 0.000(7) -0.006(8)
C37 0.062(9) 0.140(18) 0.063(11) -0.064(12) 0.018(8) -0.019(10)
C38 0.066(10) 0.125(17) 0.038(9) -0.019(9) -0.002(7) -0.019(10)
C39 0.051(8) 0.095(12) 0.043(8) -0.016(8) 0.000(6) -0.015(8)
C40 0.060(9) 0.074(10) 0.051(9) -0.001(7) -0.011(7) -0.025(8)
C41 0.074(11) 0.121(17) 0.054(10) -0.009(10) 0.001(8) -0.036(11)
C42 0.091(13) 0.090(13) 0.094(14) 0.009(10) -0.014(9) -0.043(11)
C43 0.084(12) 0.072(10) 0.090(13) 0.012(9) -0.023(9) -0.034(9)
C44 0.062(10) 0.056(9) 0.095(13) 0.006(9) -0.015(9) -0.023(7)
C45 0.084(12) 0.046(8) 0.088(12) -0.001(8) -0.011(10) -0.016(8)
C46 0.100(16) 0.042(9) 0.21(3) -0.026(13) 0.012(17) -0.019(10)
C47 0.13(2) 0.048(11) 0.32(4) -0.056(18) 0.05(3) -0.024(12)
C48 0.090(15) 0.060(11) 0.23(3) -0.046(15) 0.041(17) -0.012(10)
C49 0.064(10) 0.048(8) 0.116(14) -0.022(9) 0.005(10) -0.011(7)
C50 0.059(9) 0.057(8) 0.104(13) -0.035(9) -0.004(9) 0.002(7)
C51 0.057(8) 0.048(7) 0.080(10) -0.023(7) -0.001(7) -0.002(6)
C52 0.048(7) 0.052(7) 0.074(10) -0.015(7) -0.003(7) -0.004(6)
C53 0.053(8) 0.060(8) 0.070(10) -0.032(7) -0.003(7) -0.002(6)
C54 0.057(8) 0.056(8) 0.065(9) -0.024(7) -0.004(7) -0.001(6)
C55 0.048(7) 0.054(7) 0.049(8) -0.020(6) -0.005(6) -0.004(6)
C56 0.045(7) 0.048(7) 0.052(8) -0.014(6) -0.007(6) 0.000(5)
C57 0.054(7) 0.054(7) 0.049(8) -0.015(6) -0.007(6) -0.001(6)
C58 0.049(7) 0.082(9) 0.040(8) -0.030(7) -0.001(6) -0.006(7)
C59 0.047(7) 0.066(8) 0.040(8) -0.015(6) -0.001(6) 0.002(6)
C60 0.047(7) 0.075(9) 0.071(10) -0.034(8) -0.001(7) -0.007(7)
C61 0.046(7) 0.079(10) 0.070(10) -0.026(8) 0.002(7) -0.002(7)
C62 0.059(9) 0.075(10) 0.064(10) -0.013(8) 0.019(7) -0.008(7)
C63 0.059(8) 0.065(9) 0.060(9) -0.014(7) 0.006(7) 0.000(7)
C64 0.047(7) 0.060(8) 0.077(11) -0.015(8) 0.007(7) 0.003(6)
C65 0.050(8) 0.078(10) 0.064(10) -0.024(8) 0.006(7) -0.007(7)
C66 0.054(8) 0.090(11) 0.077(11) -0.043(9) 0.019(8) -0.012(8)
C67 0.054(9) 0.112(14) 0.081(12) -0.055(10) 0.016(8) -0.009(9)
C68 0.063(10) 0.144(18) 0.093(14) -0.067(13) 0.016(9) -0.025(11)
C69 0.054(9) 0.136(17) 0.079(12) -0.051(11) 0.017(8) -0.005(10)
C70 0.14(2) 0.106(16) 0.15(2) -0.080(16) 0.065(17) -0.031(14)
C71 0.046(7) 0.057(8) 0.057(9) -0.016(7) 0.002(6) -0.005(6)
C72 0.047(7) 0.061(8) 0.051(8) -0.014(6) -0.005(6) 0.000(6)
C73 0.048(7) 0.065(8) 0.058(9) -0.023(7) -0.003(6) -0.002(6)
C74 0.051(8) 0.078(10) 0.061(9) -0.035(8) -0.001(6) -0.009(7)
C75 0.068(9) 0.065(9) 0.091(12) -0.044(9) 0.009(8) -0.006(7)
C76 0.071(10) 0.062(9) 0.079(11) -0.027(8) 0.015(8) -0.006(7)
C77 0.046(7) 0.062(8) 0.058(9) -0.029(7) -0.002(6) -0.007(6)
C78 0.062(9) 0.066(9) 0.081(11) -0.038(8) 0.006(8) -0.008(7)
C79 0.062(8) 0.071(9) 0.076(10) -0.042(8) 0.013(7) -0.013(7)
C80 0.072(9) 0.075(9) 0.099(10) -0.042(9) 0.030(8) -0.008(7)
C81 0.14(2) 0.127(15) 0.23(3) -0.092(17) 0.089(19) -0.050(15)
C82 0.116(15) 0.103(14) 0.098(12) -0.045(11) 0.006(11) 0.024(11)
C83 0.090(14) 0.15(2) 0.098(15) -0.076(15) -0.015(11) 0.030(14)
N8 0.104(14) 0.092(13) 0.164(19) -0.048(13) -0.023(13) -0.001(11)
C84 0.11(2) 0.12(2) 0.18(3) -0.03(2) -0.054(19) 0.013(17)
C85 0.27(5) 0.12(3) 0.36(6) -0.14(4) -0.05(5) 0.06(3)
N9 0.126(14) 0.060(9) 0.098(12) -0.028(8) 0.032(11) 0.001(9)
C86 0.071(10) 0.045(7) 0.083(12) -0.024(8) 0.004(9) 0.004(7)
C87 0.075(10) 0.067(9) 0.080(11) -0.039(9) -0.009(8) -0.005(8)
N10 0.16(2) 0.20(3) 0.106(18) -0.009(16) 0.027(15) -0.001(18)
C88 0.11(2) 0.19(3) 0.12(2) -0.008(18) 0.023(16) 0.020(17)
C89 0.12(2) 0.19(3) 0.26(5) 0.02(2) -0.01(3) 0.017(19)

loop_
_atom_type_symbol
_atom_type_description
_atom_type_scat_dispersion_real
_atom_type_scat_dispersion_imag
_atom_type_scat_source
C C 0.0026 0.0014 'International Tables Vol C Tables 4.2.6.8 and 6.1.1.4'
H H 0.0000 0.0000 'International Tables Vol C Tables 4.2.6.8 and 6.1.1.4'
N N 0.0052 0.0029 'International Tables Vol C Tables 4.2.6.8 and 6.1.1.4'
O O 0.0094 0.0053 'International Tables Vol C Tables 4.2.6.8 and 6.1.1.4'
Cl Cl 0.1354 0.1413 'International Tables Vol C Tables 4.2.6.8 and 6.1.1.4'
Zn Zn 0.3172 1.2900 'International Tables Vol C Tables 4.2.6.8 and 6.1.1.4'
Pt Pt -1.1966 7.6255 'International Tables Vol C Tables 4.2.6.8 and 6.1.1.4'

loop_
_geom_angle_atom_site_label_1
_geom_angle_atom_site_label_2
_geom_angle_atom_site_label_3
_geom_angle
_geom_angle_site_symmetry_3
N1 Pt1 N2 83.7(4) .
N1 Pt1 O1 94.5(4) .
N2 Pt1 O1 178.2(4) .
N1 Pt1 O2 179.1(4) .
N2 Pt1 O2 95.4(4) .
O1 Pt1 O2 86.4(4) .
N6 Pt2 N7 82.4(5) .
N6 Pt2 O4 178.6(4) .
N7 Pt2 O4 96.4(4) .
N6 Pt2 O3 96.1(4) .
N7 Pt2 O3 178.5(4) .
O4 Pt2 O3 85.1(4) .
N6 Pt2 Pt2 84.8(3) 2_565
N7 Pt2 Pt2 88.1(3) 2_565
O4 Pt2 Pt2 95.9(3) 2_565
O3 Pt2 Pt2 91.7(3) 2_565
N4 Zn1 Cl1 118.6(4) .
N4 Zn1 Cl2 122.9(4) .
Cl1 Zn1 Cl2 118.32(14) .
N4 Zn1 N3 75.1(5) .
Cl1 Zn1 N3 100.1(3) .
Cl2 Zn1 N3 98.1(3) .
N4 Zn1 N5 73.2(5) .
Cl1 Zn1 N5 95.6(4) .
Cl2 Zn1 N5 98.4(3) .
N3 Zn1 N5 148.3(4) .
C1 O1 Pt1 122.6(8) .
C20 O2 Pt1 123.9(8) .
C64 O3 Pt2 122.1(9) .
C77 O4 Pt2 122.6(8) .
C13 N1 C27 122.1(11) .
C13 N1 Pt1 125.3(9) .
C27 N1 Pt1 112.5(7) .
C14 N2 C28 123.4(10) .
C14 N2 Pt1 123.7(8) .
C28 N2 Pt1 112.8(7) .
C35 N3 C39 119.1(13) .
C35 N3 Zn1 129.7(9) .
C39 N3 Zn1 111.2(10) .
C44 N4 C40 119.4(14) .
C44 N4 Zn1 121.5(13) .
C40 N4 Zn1 119.2(11) .
C49 N5 C45 119.3(15) .
C49 N5 Zn1 127.1(10) .
C45 N5 Zn1 113.2(12) .
C58 N6 C55 121.2(11) .
C58 N6 Pt2 124.4(10) .
C55 N6 Pt2 114.2(9) .
C71 N7 C56 123.2(12) .
C71 N7 Pt2 122.0(9) .
C56 N7 Pt2 114.8(8) .
O1 C1 C2 115.6(13) .
O1 C1 C6 127.4(11) .
C2 C1 C6 117.0(13) .
C3 C2 C1 120.5(15) .
C3 C2 H2 119.7 .
C1 C2 H2 119.7 .
C2 C3 C4 121.4(13) .
C2 C3 H3 119.3 .
C4 C3 H3 119.3 .
C5 C4 C3 118.5(14) .
C5 C4 C7 124.4(16) .
C3 C4 C7 117.1(14) .
C4 C5 C6 122.2(14) .
C4 C5 H5 118.9 .
C6 C5 H5 118.9 .
C1 C6 C5 120.3(11) .
C1 C6 C13 123.8(12) .
C5 C6 C13 115.6(12) .
C8 C7 C4 176(2) .
C7 C8 C9 174(3) .
C8 C9 C10 109(2) .
C8 C9 C12 110(2) .
C10 C9 C12 115(2) .
C8 C9 C11 107(2) .
C10 C9 C11 107(2) .
C12 C9 C11 108(3) .
C9 C10 H10A 109.5 .
C9 C10 H10B 109.5 .
H10A C10 H10B 109.5 .
C9 C10 H10C 109.5 .
H10A C10 H10C 109.5 .
H10B C10 H10C 109.5 .
C9 C11 H11A 109.5 .
C9 C11 H11B 109.5 .
H11A C11 H11B 109.5 .
C9 C11 H11C 109.5 .
H11A C11 H11C 109.5 .
H11B C11 H11C 109.5 .
C9 C12 H12A 109.5 .
C9 C12 H12B 109.5 .
H12A C12 H12B 109.5 .
C9 C12 H12C 109.5 .
H12A C12 H12C 109.5 .
H12B C12 H12C 109.5 .
N1 C13 C6 125.7(12) .
N1 C13 H13 117.1 .
C6 C13 H13 117.1 .
N2 C14 C15 127.2(11) .
N2 C14 H14 116.4 .
C15 C14 H14 116.4 .
C16 C15 C14 117.7(12) .
C16 C15 C20 118.9(12) .
C14 C15 C20 123.4(12) .
C17 C16 C15 123.8(14) .
C17 C16 H16 118.1 .
C15 C16 H16 118.1 .
C16 C17 C18 117.9(13) .
C16 C17 C21 120.7(15) .
C18 C17 C21 121.3(14) .
C19 C18 C17 120.8(13) .
C19 C18 H18 119.6 .
C17 C18 H18 119.6 .
C18 C19 C20 123.4(14) .
C18 C19 H19 118.3 .
C20 C19 H19 118.3 .
O2 C20 C19 118.6(12) .
O2 C20 C15 126.2(11) .
C19 C20 C15 115.0(12) .
C22 C21 C17 178(2) .
C21 C22 C23 177(2) .
C22 C23 C24A 111.3(18) .
C22 C23 C26B 115(3) .
C22 C23 C26A 111(2) .
C24A C23 C26A 123(3) .
C22 C23 C25B 103(3) .
C26B C23 C25B 106(5) .
C22 C23 C24B 101(2) .
C26B C23 C24B 100(4) .
C25B C23 C24B 132(6) .
C22 C23 C25A 112(2) .
C24A C23 C25A 102(3) .
C26A C23 C25A 95(3) .
C23 C24A H24A 109.5 .
C23 C24A H24B 109.5 .
H24A C24A H24B 109.5 .
C23 C24A H24C 109.5 .
H24A C24A H24C 109.5 .
H24B C24A H24C 109.5 .
C23 C25A H25A 109.5 .
C23 C25A H25B 109.5 .
H25A C25A H25B 109.5 .
C23 C25A H25C 109.5 .
H25A C25A H25C 109.5 .
H25B C25A H25C 109.5 .
C23 C26A H26A 109.5 .
C23 C26A H26B 109.5 .
H26A C26A H26B 109.5 .
C23 C26A H26C 109.5 .
H26A C26A H26C 109.5 .
H26B C26A H26C 109.5 .
C23 C24B H24D 109.5 .
C23 C24B H24E 109.5 .
H24D C24B H24E 109.5 .
C23 C24B H24F 109.5 .
H24D C24B H24F 109.5 .
H24E C24B H24F 109.5 .
C23 C25B H25D 109.5 .
C23 C25B H25E 109.5 .
H25D C25B H25E 109.5 .
C23 C25B H25F 109.5 .
H25D C25B H25F 109.5 .
H25E C25B H25F 109.5 .
C23 C26B H26D 109.5 .
C23 C26B H26E 109.5 .
H26D C26B H26E 109.5 .
C23 C26B H26F 109.5 .
H26D C26B H26F 109.5 .
H26E C26B H26F 109.5 .
C32 C27 C28 122.8(11) .
C32 C27 N1 123.1(10) .
C28 C27 N1 114.1(10) .
C27 C28 N2 116.2(10) .
C27 C28 C29 117.6(11) .
N2 C28 C29 126.1(10) .
C30 C29 C28 120.7(11) .
C30 C29 H29 119.6 .
C28 C29 H29 119.6 .
C29 C30 C31 121.3(11) .
C29 C30 H30 119.3 .
C31 C30 H30 119.3 .
C32 C31 C30 118.1(11) .
C32 C31 C33 116.5(11) .
C30 C31 C33 125.5(11) .
C27 C32 C31 119.4(11) .
C27 C32 H32 120.3 .
C31 C32 H32 120.3 .
C34 C33 C31 173.2(13) .
C33 C34 C35 171.9(14) .
N3 C35 C36 123.1(14) .
N3 C35 C34 117.6(12) .
C36 C35 C34 119.3(14) .
C37 C36 C35 117.5(17) .
C37 C36 H36 121.2 .
C35 C36 H36 121.2 .
C38 C37 C36 120.9(16) .
C38 C37 H37 119.6 .
C36 C37 H37 119.6 .
C37 C38 C39 120.5(16) .
C37 C38 H38 119.7 .
C39 C38 H38 119.7 .
N3 C39 C38 118.8(17) .
N3 C39 C40 118.2(15) .
C38 C39 C40 123.1(15) .
N4 C40 C41 119.2(18) .
N4 C40 C39 115.9(13) .
C41 C40 C39 124.8(19) .
C42 C41 C40 121(2) .
C42 C41 H41 119.7 .
C40 C41 H41 119.7 .
C41 C42 C43 119.1(19) .
C41 C42 H42 120.4 .
C43 C42 H42 120.4 .
C42 C43 C44 120(2) .
C42 C43 H43 120.1 .
C44 C43 H43 120.1 .
N4 C44 C43 122(2) .
N4 C44 C45 115.0(14) .
C43 C44 C45 123.4(19) .
N5 C45 C46 121(2) .
N5 C45 C44 116.8(15) .
C46 C45 C44 121.8(18) .
C47 C46 C45 118(2) .
C47 C46 H46 120.9 .
C45 C46 H46 120.9 .
C46 C47 C48 122(2) .
C46 C47 H47 119.0 .
C48 C47 H47 119.0 .
C47 C48 C49 116(2) .
C47 C48 H48 122.0 .
C49 C48 H48 122.0 .
N5 C49 C48 123.0(17) .
N5 C49 C50 119.8(14) .
C48 C49 C50 117.2(18) .
C51 C50 C49 175.1(17) .
C50 C51 C52 176.3(16) .
C53 C52 C57 121.2(14) .
C53 C52 C51 120.9(14) .
C57 C52 C51 117.8(14) .
C54 C53 C52 120.8(14) .
C54 C53 H53 119.6 .
C52 C53 H53 119.6 .
C55 C54 C53 118.3(14) .
C55 C54 H54 120.8 .
C53 C54 H54 120.8 .
C54 C55 C56 121.7(13) .
C54 C55 N6 124.7(13) .
C56 C55 N6 113.6(11) .
N7 C56 C57 126.1(13) .
N7 C56 C55 115.0(12) .
C57 C56 C55 118.6(12) .
C56 C57 C52 118.9(14) .
C56 C57 H57 120.5 .
C52 C57 H57 120.5 .
N6 C58 C59 125.0(13) .
C60 C59 C64 118.4(14) .
C60 C59 C58 115.9(14) .
C64 C59 C58 125.7(13) .
C61 C60 C59 124.0(16) .
C61 C60 H60 118.0 .
C59 C60 H60 118.0 .
C60 C61 C62 116.7(15) .
C60 C61 C65 120.2(16) .
C62 C61 C65 123.1(15) .
C63 C62 C61 121.8(15) .
C63 C62 H62 119.1 .
C61 C62 H62 119.1 .
C62 C63 C64 122.5(16) .
C62 C63 H63 118.8 .
C64 C63 H63 118.8 .
O3 C64 C59 126.4(13) .
O3 C64 C63 117.1(14) .
C59 C64 C63 116.5(14) .
C66 C65 C61 174.6(17) .
C65 C66 C67 177.2(17) .
C66 C67 C68 107.9(14) .
C66 C67 C69 109.0(14) .
C68 C67 C69 111.1(16) .
C66 C67 C70 109.5(16) .
C68 C67 C70 108.0(18) .
C69 C67 C70 111.3(16) .
C67 C68 H68A 109.5 .
C67 C68 H68B 109.5 .
H68A C68 H68B 109.5 .
C67 C68 H68C 109.5 .
H68A C68 H68C 109.5 .
H68B C68 H68C 109.5 .
C67 C69 H69A 109.5 .
C67 C69 H69B 109.5 .
H69A C69 H69B 109.5 .
C67 C69 H69C 109.5 .
H69A C69 H69C 109.5 .
H69B C69 H69C 109.5 .
C67 C70 H70A 109.5 .
C67 C70 H70B 109.5 .
H70A C70 H70B 109.5 .
C67 C70 H70C 109.5 .
H70A C70 H70C 109.5 .
H70B C70 H70C 109.5 .
N7 C71 C72 127.2(13) .
N7 C71 H71 116.4 .
C72 C71 H71 116.4 .
C73 C72 C71 115.6(13) .
C73 C72 C77 118.9(14) .
C71 C72 C77 125.5(13) .
C74 C73 C72 122.7(14) .
C74 C73 H73 118.6 .
C72 C73 H73 118.6 .
C73 C74 C75 118.4(14) .
C73 C74 C78 121.0(14) .
C75 C74 C78 120.4(14) .
C76 C75 C74 121.1(15) .
C76 C75 H75 119.5 .
C74 C75 H75 119.5 .
C75 C76 C77 121.8(15) .
C75 C76 H76 119.1 .
C77 C76 H76 119.1 .
O4 C77 C76 116.8(13) .
O4 C77 C72 126.3(13) .
C76 C77 C72 116.8(13) .
C79 C78 C74 174.1(18) .
C78 C79 C80 175.9(18) .
C79 C80 C82 108.2(16) .
C79 C80 C83 111.3(16) .
C82 C80 C83 108.4(15) .
C79 C80 C81 109.8(16) .
C82 C80 C81 107(2) .
C83 C80 C81 112(2) .
C80 C81 H81A 109.5 .
C80 C81 H81B 109.5 .
H81A C81 H81B 109.5 .
C80 C81 H81C 109.5 .
H81A C81 H81C 109.5 .
H81B C81 H81C 109.5 .
C80 C82 H82A 109.5 .
C80 C82 H82B 109.5 .
H82A C82 H82B 109.5 .
C80 C82 H82C 109.5 .
H82A C82 H82C 109.5 .
H82B C82 H82C 109.5 .
C80 C83 H83A 109.5 .
C80 C83 H83B 109.5 .
H83A C83 H83B 109.5 .
C80 C83 H83C 109.5 .
H83A C83 H83C 109.5 .
H83B C83 H83C 109.5 .
C85 C84 N8 167(4) .
C84 C85 H85A 109.5 .
C84 C85 H85B 109.5 .
H85A C85 H85B 109.5 .
C84 C85 H85C 109.5 .
H85A C85 H85C 109.5 .
H85B C85 H85C 109.5 .
N9 C86 C87 177(2) .
C86 C87 H87A 109.5 .
C86 C87 H87B 109.5 .
H87A C87 H87B 109.5 .
C86 C87 H87C 109.5 .
H87A C87 H87C 109.5 .
H87B C87 H87C 109.5 .
N10 C88 C89 177(5) .
C88 C89 H89A 109.5 .
C88 C89 H89B 109.5 .
H89A C89 H89B 109.5 .
C88 C89 H89C 109.5 .
H89A C89 H89C 109.5 .
H89B C89 H89C 109.5 .
N11 C90 C91 152(6) .
C90 C91 H91A 109.5 .
C90 C91 H91B 109.4 .
H91A C91 H91B 109.5 .
C90 C91 H91C 109.5 .
H91A C91 H91C 109.5 .
H91B C91 H91C 109.5 .

loop_
_geom_bond_atom_site_label_1
_geom_bond_atom_site_label_2
_geom_bond_distance
_geom_bond_site_symmetry_2
Pt1 N1 1.954(10) .
Pt1 N2 1.958(8) .
Pt1 O1 1.999(8) .
Pt1 O2 1.996(9) .
Pt2 N6 1.954(10) .
Pt2 N7 1.967(11) .
Pt2 O4 1.988(9) .
Pt2 O3 1.995(10) .
Pt2 Pt2 3.2119(10) 2_565
Zn1 N4 2.091(12) .
Zn1 Cl1 2.236(4) .
Zn1 Cl2 2.248(4) .
Zn1 N3 2.285(12) .
Zn1 N5 2.295(13) .
O1 C1 1.306(17) .
O2 C20 1.280(16) .
O3 C64 1.320(19) .
O4 C77 1.310(17) .
N1 C13 1.287(15) .
N1 C27 1.451(14) .
N2 C14 1.309(15) .
N2 C28 1.414(16) .
N3 C35 1.339(19) .
N3 C39 1.363(18) .
N4 C44 1.34(2) .
N4 C40 1.36(2) .
N5 C49 1.32(2) .
N5 C45 1.34(2) .
N6 C58 1.312(17) .
N6 C55 1.426(17) .
N7 C71 1.319(18) .
N7 C56 1.383(17) .
C1 C2 1.422(19) .
C1 C6 1.41(2) .
C2 C3 1.39(2) .
C2 H2 0.9500 .
C3 C4 1.40(2) .
C3 H3 0.9500 .
C4 C5 1.34(2) .
C4 C7 1.46(2) .
C5 C6 1.418(19) .
C5 H5 0.9500 .
C6 C13 1.444(17) .
C7 C8 1.18(2) .
C8 C9 1.48(3) .
C9 C10 1.51(3) .
C9 C12 1.56(4) .
C9 C11 1.58(4) .
C10 H10A 0.9800 .
C10 H10B 0.9800 .
C10 H10C 0.9800 .
C11 H11A 0.9800 .
C11 H11B 0.9800 .
C11 H11C 0.9800 .
C12 H12A 0.9800 .
C12 H12B 0.9800 .
C12 H12C 0.9800 .
C13 H13 0.9500 .
C14 C15 1.425(19) .
C14 H14 0.9500 .
C15 C16 1.389(19) .
C15 C20 1.469(19) .
C16 C17 1.36(2) .
C16 H16 0.9500 .
C17 C18 1.40(2) .
C17 C21 1.46(2) .
C18 C19 1.37(2) .
C18 H18 0.9500 .
C19 C20 1.412(18) .
C19 H19 0.9500 .
C21 C22 1.18(2) .
C22 C23 1.47(2) .
C23 C24A 1.49(2) .
C23 C26B 1.51(3) .
C23 C26A 1.51(3) .
C23 C25B 1.53(3) .
C23 C24B 1.53(3) .
C23 C25A 1.56(3) .
C24A H24A 0.9800 .
C24A H24B 0.9800 .
C24A H24C 0.9800 .
C25A H25A 0.9800 .
C25A H25B 0.9800 .
C25A H25C 0.9800 .
C26A H26A 0.9800 .
C26A H26B 0.9800 .
C26A H26C 0.9800 .
C24B H24D 0.9800 .
C24B H24E 0.9800 .
C24B H24F 0.9800 .
C25B H25D 0.9800 .
C25B H25E 0.9800 .
C25B H25F 0.9800 .
C26B H26D 0.9800 .
C26B H26E 0.9800 .
C26B H26F 0.9800 .
C27 C32 1.358(17) .
C27 C28 1.390(16) .
C28 C29 1.404(17) .
C29 C30 1.353(18) .
C29 H29 0.9500 .
C30 C31 1.411(17) .
C30 H30 0.9500 .
C31 C32 1.409(17) .
C31 C33 1.422(19) .
C32 H32 0.9500 .
C33 C34 1.193(19) .
C34 C35 1.45(2) .
C35 C36 1.40(2) .
C36 C37 1.37(2) .
C36 H36 0.9500 .
C37 C38 1.34(3) .
C37 H37 0.9500 .
C38 C39 1.42(3) .
C38 H38 0.9500 .
C39 C40 1.43(3) .
C40 C41 1.40(2) .
C41 C42 1.35(3) .
C41 H41 0.9500 .
C42 C43 1.36(3) .
C42 H42 0.9500 .
C43 C44 1.38(2) .
C43 H43 0.9500 .
C44 C45 1.45(3) .
C45 C46 1.39(3) .
C46 C47 1.35(4) .
C46 H46 0.9500 .
C47 C48 1.37(3) .
C47 H47 0.9500 .
C48 C49 1.40(3) .
C48 H48 0.9500 .
C49 C50 1.44(2) .
C50 C51 1.20(2) .
C51 C52 1.42(2) .
C52 C53 1.38(2) .
C52 C57 1.40(2) .
C53 C54 1.39(2) .
C53 H53 0.9500 .
C54 C55 1.374(19) .
C54 H54 0.9500 .
C55 C56 1.43(2) .
C56 C57 1.391(19) .
C57 H57 0.9500 .
C58 C59 1.44(2) .
C59 C60 1.40(2) .
C59 C64 1.42(2) .
C60 C61 1.35(2) .
C60 H60 0.9500 .
C61 C62 1.41(2) .
C61 C65 1.43(2) .
C62 C63 1.33(2) .
C62 H62 0.9500 .
C63 C64 1.42(2) .
C63 H63 0.9500 .
C65 C66 1.18(2) .
C66 C67 1.49(2) .
C67 C68 1.50(3) .
C67 C69 1.53(2) .
C67 C70 1.54(3) .
C68 H68A 0.9800 .
C68 H68B 0.9800 .
C68 H68C 0.9800 .
C69 H69A 0.9800 .
C69 H69B 0.9800 .
C69 H69C 0.9800 .
C70 H70A 0.9800 .
C70 H70B 0.9800 .
C70 H70C 0.9800 .
C71 C72 1.41(2) .
C71 H71 0.9500 .
C72 C73 1.42(2) .
C72 C77 1.42(2) .
C73 C74 1.36(2) .
C73 H73 0.9500 .
C74 C75 1.41(2) .
C74 C78 1.46(2) .
C75 C76 1.35(2) .
C75 H75 0.9500 .
C76 C77 1.44(2) .
C76 H76 0.9500 .
C78 C79 1.18(2) .
C79 C80 1.47(2) .
C80 C82 1.49(3) .
C80 C83 1.50(3) .
C80 C81 1.52(2) .
C81 H81A 0.9800 .
C81 H81B 0.9800 .
C81 H81C 0.9800 .
C82 H82A 0.9800 .
C82 H82B 0.9800 .
C82 H82C 0.9800 .
C83 H83A 0.9800 .
C83 H83B 0.9800 .
C83 H83C 0.9800 .
N8 C84 1.35(3) .
C84 C85 1.33(3) .
C85 H85A 0.9800 .
C85 H85B 0.9800 .
C85 H85C 0.9800 .
N9 C86 1.11(2) .
C86 C87 1.43(2) .
C87 H87A 0.9800 .
C87 H87B 0.9800 .
C87 H87C 0.9800 .
N10 C88 1.14(5) .
C88 C89 1.40(5) .
C89 H89A 0.9800 .
C89 H89B 0.9800 .
C89 H89C 0.9800 .
N11 C90 1.12(3) .
C90 C91 1.44(3) .
C91 H91A 0.9800 .
C91 H91B 0.9800 .
C91 H91C 0.9800 .

loop_
_geom_torsion_atom_site_label_1
_geom_torsion_atom_site_label_2
_geom_torsion_atom_site_label_3
_geom_torsion_atom_site_label_4
_geom_torsion
Pt1 O1 C1 C2 177.3(10)
Pt1 O1 C1 C6 -4(2)
O1 C1 C2 C3 177.7(15)
C6 C1 C2 C3 -1(2)
C1 C2 C3 C4 -1(3)
C2 C3 C4 C5 3(3)
C2 C3 C4 C7 -177.8(16)
C3 C4 C5 C6 -3(2)
C7 C4 C5 C6 177.5(15)
O1 C1 C6 C5 -177.8(13)
C2 C1 C6 C5 1(2)
O1 C1 C6 C13 10(2)
C2 C1 C6 C13 -172.0(13)
C4 C5 C6 C1 2(2)
C4 C5 C6 C13 174.9(14)
C27 N1 C13 C6 176.0(11)
Pt1 N1 C13 C6 -3.6(18)
C1 C6 C13 N1 -5(2)
C5 C6 C13 N1 -178.1(12)
C28 N2 C14 C15 -174.5(11)
Pt1 N2 C14 C15 3.8(18)
N2 C14 C15 C16 180.0(12)
N2 C14 C15 C20 -2(2)
C14 C15 C16 C17 -176.9(13)
C20 C15 C16 C17 5(2)
C15 C16 C17 C18 -2(2)
C15 C16 C17 C21 174.6(14)
C16 C17 C18 C19 0(2)
C21 C17 C18 C19 -176.5(14)
C17 C18 C19 C20 -2(2)
Pt1 O2 C20 C19 -177.6(9)
Pt1 O2 C20 C15 -2.7(19)
C18 C19 C20 O2 179.5(13)
C18 C19 C20 C15 4(2)
C16 C15 C20 O2 179.4(13)
C14 C15 C20 O2 1(2)
C16 C15 C20 C19 -5.5(18)
C14 C15 C20 C19 176.4(12)
C13 N1 C27 C32 -6.4(18)
Pt1 N1 C27 C32 173.3(9)
C13 N1 C27 C28 172.6(11)
Pt1 N1 C27 C28 -7.7(12)
C32 C27 C28 N2 -177.3(11)
N1 C27 C28 N2 3.7(15)
C32 C27 C28 C29 0.7(18)
N1 C27 C28 C29 -178.3(10)
C14 N2 C28 C27 -179.3(11)
Pt1 N2 C28 C27 2.1(13)
C14 N2 C28 C29 2.8(18)
Pt1 N2 C28 C29 -175.7(9)
C27 C28 C29 C30 -0.1(17)
N2 C28 C29 C30 177.7(11)
C28 C29 C30 C31 -1.6(18)
C29 C30 C31 C32 2.6(18)
C29 C30 C31 C33 -178.9(12)
C28 C27 C32 C31 0.3(18)
N1 C27 C32 C31 179.3(11)
C30 C31 C32 C27 -1.9(17)
C33 C31 C32 C27 179.4(11)
C39 N3 C35 C36 -3(2)
Zn1 N3 C35 C36 173.1(10)
C39 N3 C35 C34 176.3(12)
Zn1 N3 C35 C34 -7.6(18)
N3 C35 C36 C37 1(2)
C34 C35 C36 C37 -178.2(14)
C35 C36 C37 C38 -1(2)
C36 C37 C38 C39 2(3)
C35 N3 C39 C38 4(2)
Zn1 N3 C39 C38 -172.4(11)
C35 N3 C39 C40 -176.1(13)
Zn1 N3 C39 C40 7.0(16)
C37 C38 C39 N3 -4(2)
C37 C38 C39 C40 176.5(16)
C44 N4 C40 C41 3(2)
Zn1 N4 C40 C41 -179.4(11)
C44 N4 C40 C39 179.9(14)
Zn1 N4 C40 C39 -2.2(18)
N3 C39 C40 N4 -4(2)
C38 C39 C40 N4 175.7(14)
N3 C39 C40 C41 173.3(14)
C38 C39 C40 C41 -7(2)
N4 C40 C41 C42 -4(3)
C39 C40 C41 C42 179.0(17)
C40 C41 C42 C43 4(3)
C41 C42 C43 C44 -3(3)
C40 N4 C44 C43 -2(2)
Zn1 N4 C44 C43 -179.4(13)
C40 N4 C44 C45 176.9(15)
Zn1 N4 C44 C45 -1(2)
C42 C43 C44 N4 2(3)
C42 C43 C44 C45 -176.7(19)
C49 N5 C45 C46 -2(3)
Zn1 N5 C45 C46 -175.3(17)
C49 N5 C45 C44 179.4(16)
Zn1 N5 C45 C44 6(2)
N4 C44 C45 N5 -4(2)
C43 C44 C45 N5 174.8(16)
N4 C44 C45 C46 177.6(19)
C43 C44 C45 C46 -4(3)
N5 C45 C46 C47 1(4)
C44 C45 C46 C47 180(3)
C45 C46 C47 C48 1(5)
C46 C47 C48 C49 -2(5)
C45 N5 C49 C48 1(3)
Zn1 N5 C49 C48 173.2(18)
C45 N5 C49 C50 -179.7(16)
Zn1 N5 C49 C50 -7(3)
C47 C48 C49 N5 1(4)
C47 C48 C49 C50 -178(3)
C57 C52 C53 C54 1(2)
C51 C52 C53 C54 -175.1(14)
C52 C53 C54 C55 3(2)
C53 C54 C55 C56 -7(2)
C53 C54 C55 N6 174.3(12)
C58 N6 C55 C54 -7.4(19)
Pt2 N6 C55 C54 177.6(11)
C58 N6 C55 C56 174.2(12)
Pt2 N6 C55 C56 -0.9(13)
C71 N7 C56 C57 -9(2)
Pt2 N7 C56 C57 174.1(10)
C71 N7 C56 C55 177.1(12)
Pt2 N7 C56 C55 0.3(14)
C54 C55 C56 N7 -178.2(12)
N6 C55 C56 N7 0.4(16)
C54 C55 C56 C57 7.5(19)
N6 C55 C56 C57 -174.0(11)
N7 C56 C57 C52 -176.9(12)
C55 C56 C57 C52 -3.2(19)
C53 C52 C57 C56 -1(2)
C51 C52 C57 C56 175.4(13)
C55 N6 C58 C59 -179.5(12)
Pt2 N6 C58 C59 -5.0(19)
N6 C58 C59 C60 -178.2(13)
N6 C58 C59 C64 -1(2)
C64 C59 C60 C61 1(2)
C58 C59 C60 C61 178.7(14)
C59 C60 C61 C62 -4(2)
C59 C60 C61 C65 175.4(13)
C60 C61 C62 C63 5(2)
C65 C61 C62 C63 -175.0(15)
C61 C62 C63 C64 -2(2)
Pt2 O3 C64 C59 -1(2)
Pt2 O3 C64 C63 178.6(10)
C60 C59 C64 O3 -178.4(13)
C58 C59 C64 O3 4(2)
C60 C59 C64 C63 2(2)
C58 C59 C64 C63 -175.5(13)
C62 C63 C64 O3 178.8(14)
C62 C63 C64 C59 -1(2)
C56 N7 C71 C72 177.8(13)
Pt2 N7 C71 C72 -5.6(19)
N7 C71 C72 C73 -173.2(13)
N7 C71 C72 C77 4(2)
C71 C72 C73 C74 175.0(13)
C77 C72 C73 C74 -3(2)
C72 C73 C74 C75 5(2)
C72 C73 C74 C78 -170.6(14)
C73 C74 C75 C76 -4(2)
C78 C74 C75 C76 172.1(16)
C74 C75 C76 C77 0(3)
Pt2 O4 C77 C76 177.6(10)
Pt2 O4 C77 C72 -1.1(18)
C75 C76 C77 O4 -175.7(15)
C75 C76 C77 C72 3(2)
C73 C72 C77 O4 177.0(12)
C71 C72 C77 O4 0(2)
C73 C72 C77 C76 -1.7(19)
C71 C72 C77 C76 -179.0(14)
